data_7232347
loop_
_publ_author_name
'Liu, Zengchen'
'Li, Shujing'
'Ge, Genwu'
'Li, Yanxia'
'Zhao, Chunxiang'
'Zhang, Hui'
'Yang, Zhiguang'

_publ_section_title
;
 A novel nitrogen heterocycle platform-based highly selective and
 sensitive fluorescence chemosensor for the detection of Al3+ and its
 application in cell imaging
;
_journal_issue 10
_journal_name_full 'RSC Advances'
_journal_page_first 5377
_journal_paper_doi 10.1039/C8RA10036E
_journal_volume 9
_journal_year 2019
_chemical_formula_sum 'C26 H22 N4 O3'
_chemical_formula_weight 438.47
_space_group_crystal_system triclinic
_space_group_IT_number 2
_space_group_name_Hall '-P 1'
_space_group_name_H-M_alt 'P -1'
_symmetry_space_group_name_Hall '-P 1'
_symmetry_space_group_name_H-M 'P -1'
_atom_sites_solution_hydrogens geom
_audit_creation_method SHELXL-2018/3
_audit_update_record
;
2018-11-14 deposited with the CCDC.
2019-01-31 downloaded from the CCDC.
;
_cell_angle_alpha 101.099(4)
_cell_angle_beta 102.349(4)
_cell_angle_gamma 94.856(4)
_cell_formula_units_Z 2
_cell_length_a 6.4124(14)
_cell_length_b 12.451(3)
_cell_length_c 14.248(3)
_cell_measurement_reflns_used 3780
_cell_measurement_temperature 296(2)
_cell_measurement_theta_max 25.00
_cell_measurement_theta_min 2.05
_cell_volume 1081.0(4)
_computing_structure_refinement 'SHELXL-2018/3 (Sheldrick, 2018)'
_diffrn_ambient_temperature 296(2)
_diffrn_measured_fraction_theta_full 0.994
_diffrn_measured_fraction_theta_max 0.994
_diffrn_measurement_device_type 'CCD area detector'
_diffrn_measurement_method 'phi and omega scans'
_diffrn_radiation_type MoK\a
_diffrn_radiation_wavelength 0.71073
_diffrn_reflns_av_R_equivalents 0.0262
_diffrn_reflns_av_unetI/netI 0.0604
_diffrn_reflns_Laue_measured_fraction_full 0.994
_diffrn_reflns_Laue_measured_fraction_max 0.994
_diffrn_reflns_limit_h_max 7
_diffrn_reflns_limit_h_min -7
_diffrn_reflns_limit_k_max 14
_diffrn_reflns_limit_k_min -14
_diffrn_reflns_limit_l_max 16
_diffrn_reflns_limit_l_min -11
_diffrn_reflns_number 5550
_diffrn_reflns_point_group_measured_fraction_full 0.994
_diffrn_reflns_point_group_measured_fraction_max 0.994
_diffrn_reflns_theta_full 24.998
_diffrn_reflns_theta_max 24.998
_diffrn_reflns_theta_min 1.499
_diffrn_source 'fine-focus sealed tube'
_exptl_absorpt_coefficient_mu 0.090
_exptl_absorpt_correction_T_max 0.5520
_exptl_absorpt_correction_T_min 0.4810
_exptl_absorpt_correction_type multi-scan
_exptl_absorpt_process_details 'SADABS; Bruker, 2000'
_exptl_crystal_colour colorless
_exptl_crystal_density_diffrn 1.347
_exptl_crystal_description needle
_exptl_crystal_F_000 460
_exptl_crystal_size_max 0.40
_exptl_crystal_size_mid 0.10
_exptl_crystal_size_min 0.10
_refine_diff_density_max 0.176
_refine_diff_density_min -0.157
_refine_diff_density_rms 0.037
_refine_ls_extinction_coef 0.012(3)
_refine_ls_extinction_expression Fc^*^=kFc[1+0.001xFc^2^\l^3^/sin(2\q)]^-1/4^
_refine_ls_extinction_method 'SHELXL-2018/3 (Sheldrick 2018)'
_refine_ls_goodness_of_fit_ref 0.944
_refine_ls_hydrogen_treatment constr
_refine_ls_matrix_type full
_refine_ls_number_parameters 302
_refine_ls_number_reflns 3780
_refine_ls_number_restraints 0
_refine_ls_restrained_S_all 0.944
_refine_ls_R_factor_all 0.1059
_refine_ls_R_factor_gt 0.0533
_refine_ls_shift/su_max 0.000
_refine_ls_shift/su_mean 0.000
_refine_ls_structure_factor_coef Fsqd
_refine_ls_weighting_details 'w=1/[\s^2^(Fo^2^)+(0.0655P)^2^] where P=(Fo^2^+2Fc^2^)/3'
_refine_ls_weighting_scheme calc
_refine_ls_wR_factor_gt 0.1232
_refine_ls_wR_factor_ref 0.1441
_reflns_Friedel_coverage 0.000
_reflns_number_gt 2049
_reflns_number_total 3780
_reflns_threshold_expression 'I > 2\s(I)'
_cod_data_source_file c8ra10036e2.cif
_cod_data_source_block A
_cod_database_code 7232347
_shelx_shelxl_version_number 2018/3
_shelx_space_group_comment
;
The symmetry employed for this shelxl refinement is uniquely defined
by the following loop, which should always be used as a source of
symmetry information in preference to the above space-group names.
They are only intended as comments.
;

loop_
_space_group_symop_operation_xyz
'x, y, z'
'-x, -y, -z'

loop_
_atom_site_label
_atom_site_type_symbol
_atom_site_fract_x
_atom_site_fract_y
_atom_site_fract_z
_atom_site_U_iso_or_equiv
_atom_site_adp_type
_atom_site_occupancy
_atom_site_site_symmetry_order
_atom_site_calc_flag
_atom_site_refinement_flags_posn
_atom_site_refinement_flags_adp
N2 N 0.3316(3) 0.31984(15) 0.35712(14) 0.0486(5) Uani 1 1 d . .
N1 N 0.1585(3) 0.35248(16) 0.29424(14) 0.0493(5) Uani 1 1 d . .
C2 C -0.1071(4) 0.46580(18) 0.26043(17) 0.0467(6) Uani 1 1 d . .
O1 O -0.1360(3) 0.29717(15) 0.13844(13) 0.0781(6) Uani 1 1 d . .
H1 H -0.027599 0.290644 0.178444 0.117 Uiso 1 1 calc R U
O3 O 0.1293(3) 0.31005(14) 0.46864(13) 0.0617(5) Uani 1 1 d . .
C11 C 0.4384(4) 0.21629(19) 0.48236(18) 0.0510(7) Uani 1 1 d . .
C1 C 0.0925(4) 0.44568(19) 0.32286(17) 0.0482(6) Uani 1 1 d . .
C10 C 0.2843(4) 0.28245(19) 0.43653(18) 0.0498(7) Uani 1 1 d . .
N3 N 0.1606(3) 0.10990(17) 0.25610(14) 0.0526(6) Uani 1 1 d . .
C4 C -0.4040(5) 0.4102(2) 0.11766(19) 0.0647(8) Uani 1 1 d . .
H4 H -0.469117 0.360753 0.058803 0.078 Uiso 1 1 calc R U
C16 C 0.6225(4) 0.1963(2) 0.4472(2) 0.0545(7) Uani 1 1 d . .
C17 C 0.4624(4) 0.2569(2) 0.29968(19) 0.0562(7) Uani 1 1 d . .
H17 H 0.511222 0.302676 0.257772 0.067 Uiso 1 1 calc R U
C3 C -0.2130(4) 0.3913(2) 0.17207(18) 0.0522(7) Uani 1 1 d . .
C5 C -0.5022(5) 0.5001(2) 0.1474(2) 0.0613(7) Uani 1 1 d . .
C8 C -0.2102(5) 0.5568(2) 0.2883(2) 0.0626(8) Uani 1 1 d . .
H8 H -0.145301 0.607604 0.346348 0.075 Uiso 1 1 calc R U
O2 O -0.6955(3) 0.50791(18) 0.08793(15) 0.0870(7) Uani 1 1 d . .
C18 C 0.3348(4) 0.1504(2) 0.23343(18) 0.0538(7) Uani 1 1 d . .
C26 C 0.0549(4) 0.0100(2) 0.19973(18) 0.0573(7) Uani 1 1 d . .
C7 C -0.4048(5) 0.5749(2) 0.2334(2) 0.0682(8) Uani 1 1 d . .
H7 H -0.468683 0.636588 0.254388 0.082 Uiso 1 1 calc R U
C21 C 0.1243(5) -0.0481(2) 0.1201(2) 0.0689(8) Uani 1 1 d . .
C12 C 0.4097(5) 0.1785(2) 0.5646(2) 0.0654(8) Uani 1 1 d . .
H12 H 0.287263 0.191159 0.587916 0.078 Uiso 1 1 calc R U
C15 C 0.7745(4) 0.1401(2) 0.4960(2) 0.0711(8) Uani 1 1 d . .
H15 H 0.897574 0.126952 0.473365 0.085 Uiso 1 1 calc R U
C25 C -0.1297(5) -0.0358(2) 0.2242(2) 0.0750(9) Uani 1 1 d . .
H25 H -0.181019 0.003137 0.275169 0.090 Uiso 1 1 calc R U
C14 C 0.7426(6) 0.1044(3) 0.5771(3) 0.0841(10) Uani 1 1 d . .
H14 H 0.845278 0.067202 0.609531 0.101 Uiso 1 1 calc R U
C19 C 0.4126(5) 0.0995(3) 0.1538(2) 0.0753(9) Uani 1 1 d . .
H19 H 0.534060 0.132594 0.139429 0.090 Uiso 1 1 calc R U
C9 C 0.2072(4) 0.5302(2) 0.41317(19) 0.0683(8) Uani 1 1 d . .
H9A H 0.126514 0.531937 0.462833 0.102 Uiso 1 1 calc R U
H9B H 0.220713 0.601531 0.397130 0.102 Uiso 1 1 calc R U
H9C H 0.347838 0.511330 0.437374 0.102 Uiso 1 1 calc R U
C23 C -0.1618(8) -0.1956(3) 0.0956(3) 0.1076(14) Uani 1 1 d . .
H23 H -0.232410 -0.265178 0.062312 0.129 Uiso 1 1 calc R U
C22 C 0.0097(8) -0.1519(3) 0.0683(3) 0.0994(12) Uani 1 1 d . .
H22 H 0.053137 -0.190698 0.014734 0.119 Uiso 1 1 calc R U
C24 C -0.2332(6) -0.1371(3) 0.1730(3) 0.0979(12) Uani 1 1 d . .
H24 H -0.353436 -0.167336 0.190297 0.117 Uiso 1 1 calc R U
C13 C 0.5602(6) 0.1223(2) 0.6122(2) 0.0813(10) Uani 1 1 d . .
H13 H 0.539635 0.096827 0.667174 0.098 Uiso 1 1 calc R U
C6 C -0.7970(5) 0.6021(3) 0.1115(3) 0.0925(11) Uani 1 1 d . .
H6A H -0.833623 0.604651 0.173713 0.139 Uiso 1 1 calc R U
H6B H -0.925559 0.598715 0.061393 0.139 Uiso 1 1 calc R U
H6C H -0.701043 0.667186 0.115424 0.139 Uiso 1 1 calc R U
C20 C 0.3086(7) 0.0016(3) 0.0982(2) 0.0903(11) Uani 1 1 d . .
H20 H 0.358917 -0.033254 0.045135 0.108 Uiso 1 1 calc R U
N4 N 0.6484(3) 0.23374(19) 0.36442(17) 0.0676(7) Uani 1 1 d . .
H4A H 0.773601 0.242842 0.352193 0.081 Uiso 1 1 calc R U

loop_
_atom_site_aniso_label
_atom_site_aniso_U_11
_atom_site_aniso_U_22
_atom_site_aniso_U_33
_atom_site_aniso_U_23
_atom_site_aniso_U_13
_atom_site_aniso_U_12
N2 0.0417(12) 0.0498(13) 0.0526(13) 0.0099(10) 0.0083(10) 0.0067(10)
N1 0.0458(13) 0.0450(12) 0.0537(13) 0.0076(10) 0.0070(10) 0.0063(10)
C2 0.0496(16) 0.0404(14) 0.0475(15) 0.0060(11) 0.0091(12) 0.0058(12)
O1 0.0828(16) 0.0665(13) 0.0650(13) -0.0143(10) -0.0054(10) 0.0234(11)
O3 0.0550(12) 0.0689(12) 0.0635(12) 0.0091(9) 0.0218(10) 0.0121(10)
C11 0.0469(16) 0.0440(14) 0.0538(16) 0.0053(12) 0.0020(13) -0.0018(12)
C1 0.0489(16) 0.0394(14) 0.0526(15) 0.0047(11) 0.0109(12) -0.0003(12)
C10 0.0459(16) 0.0438(15) 0.0509(16) 0.0014(12) 0.0039(13) -0.0034(13)
N3 0.0481(13) 0.0547(13) 0.0503(13) 0.0014(10) 0.0096(11) 0.0087(11)
C4 0.071(2) 0.0605(18) 0.0502(16) 0.0042(13) -0.0036(15) 0.0069(16)
C16 0.0445(16) 0.0464(15) 0.0631(18) 0.0067(13) -0.0006(14) -0.0009(13)
C17 0.0457(16) 0.0639(17) 0.0647(18) 0.0175(14) 0.0202(14) 0.0123(13)
C3 0.0554(17) 0.0503(16) 0.0490(15) 0.0071(12) 0.0114(13) 0.0064(13)
C5 0.0592(19) 0.0639(19) 0.0600(18) 0.0226(15) 0.0043(15) 0.0079(15)
C8 0.067(2) 0.0518(16) 0.0625(17) 0.0031(13) 0.0079(15) 0.0100(14)
O2 0.0743(15) 0.0871(16) 0.0912(15) 0.0251(12) -0.0082(12) 0.0222(12)
C18 0.0526(17) 0.0638(17) 0.0495(16) 0.0143(13) 0.0144(13) 0.0223(14)
C26 0.0605(19) 0.0509(16) 0.0523(16) 0.0009(13) 0.0004(14) 0.0190(14)
C7 0.069(2) 0.0573(18) 0.079(2) 0.0145(16) 0.0131(17) 0.0221(15)
C21 0.083(2) 0.066(2) 0.0491(17) -0.0018(15) 0.0003(16) 0.0310(17)
C12 0.068(2) 0.0605(18) 0.0616(18) 0.0101(15) 0.0082(15) 0.0017(15)
C15 0.0506(18) 0.0635(19) 0.093(2) 0.0170(17) 0.0035(16) 0.0074(15)
C25 0.0592(19) 0.0633(19) 0.087(2) -0.0027(16) 0.0042(17) 0.0013(16)
C14 0.075(2) 0.077(2) 0.094(3) 0.0294(19) -0.003(2) 0.0145(18)
C19 0.079(2) 0.090(2) 0.068(2) 0.0146(18) 0.0379(18) 0.0266(19)
C9 0.0665(19) 0.0521(16) 0.0672(18) -0.0042(13) -0.0066(15) -0.0014(14)
C23 0.120(4) 0.063(2) 0.099(3) -0.018(2) -0.032(3) 0.015(2)
C22 0.128(3) 0.075(3) 0.075(2) -0.011(2) -0.009(2) 0.044(2)
C24 0.075(2) 0.066(2) 0.125(3) -0.005(2) -0.009(2) -0.0017(19)
C13 0.094(3) 0.076(2) 0.072(2) 0.0271(17) 0.005(2) 0.009(2)
C6 0.074(2) 0.090(2) 0.118(3) 0.038(2) 0.011(2) 0.031(2)
C20 0.118(3) 0.103(3) 0.059(2) 0.0044(19) 0.037(2) 0.052(2)
N4 0.0335(13) 0.0866(17) 0.0859(17) 0.0261(14) 0.0140(12) 0.0091(11)

loop_
_atom_type_symbol
_atom_type_description
_atom_type_scat_dispersion_real
_atom_type_scat_dispersion_imag
_atom_type_scat_source
C C 0.0033 0.0016 'International Tables Vol C Tables 4.2.6.8 and 6.1.1.4'
H H 0.0000 0.0000 'International Tables Vol C Tables 4.2.6.8 and 6.1.1.4'
N N 0.0061 0.0033 'International Tables Vol C Tables 4.2.6.8 and 6.1.1.4'
O O 0.0106 0.0060 'International Tables Vol C Tables 4.2.6.8 and 6.1.1.4'

loop_
_geom_angle_atom_site_label_1
_geom_angle_atom_site_label_2
_geom_angle_atom_site_label_3
_geom_angle
C10 N2 N1 116.04(19)
C10 N2 C17 118.3(2)
N1 N2 C17 110.49(19)
C1 N1 N2 119.0(2)
C8 C2 C3 116.1(2)
C8 C2 C1 121.7(2)
C3 C2 C1 122.2(2)
C12 C11 C16 119.3(3)
C12 C11 C10 120.2(3)
C16 C11 C10 120.4(2)
N1 C1 C2 115.5(2)
N1 C1 C9 124.0(2)
C2 C1 C9 120.5(2)
O3 C10 N2 120.6(2)
O3 C10 C11 123.5(3)
N2 C10 C11 115.7(2)
C18 N3 C26 117.4(2)
C3 C4 C5 121.8(3)
N4 C16 C15 121.7(3)
N4 C16 C11 118.7(2)
C15 C16 C11 119.6(3)
N4 C17 N2 109.7(2)
N4 C17 C18 110.5(2)
N2 C17 C18 112.1(2)
O1 C3 C4 116.9(2)
O1 C3 C2 122.3(2)
C4 C3 C2 120.7(3)
O2 C5 C4 116.1(3)
O2 C5 C7 124.4(3)
C4 C5 C7 119.4(3)
C7 C8 C2 123.0(3)
C5 O2 C6 118.6(2)
N3 C18 C19 123.7(3)
N3 C18 C17 117.9(2)
C19 C18 C17 118.3(3)
N3 C26 C21 122.8(3)
N3 C26 C25 118.2(2)
C21 C26 C25 119.0(3)
C5 C7 C8 119.0(3)
C26 C21 C20 116.8(3)
C26 C21 C22 118.9(3)
C20 C21 C22 124.3(3)
C13 C12 C11 120.9(3)
C14 C15 C16 119.9(3)
C24 C25 C26 120.0(3)
C15 C14 C13 121.3(3)
C20 C19 C18 119.0(3)
C22 C23 C24 120.3(4)
C23 C22 C21 120.8(4)
C25 C24 C23 120.9(4)
C12 C13 C14 119.1(3)
C19 C20 C21 120.3(3)
C16 N4 C17 118.6(2)

loop_
_geom_bond_atom_site_label_1
_geom_bond_atom_site_label_2
_geom_bond_distance
N2 C10 1.384(3)
N2 N1 1.411(3)
N2 C17 1.465(3)
N1 C1 1.291(3)
C2 C8 1.394(3)
C2 C3 1.409(3)
C2 C1 1.465(3)
O1 C3 1.353(3)
O3 C10 1.228(3)
C11 C12 1.385(3)
C11 C16 1.400(4)
C11 C10 1.467(3)
C1 C9 1.499(3)
N3 C18 1.314(3)
N3 C26 1.376(3)
C4 C3 1.367(3)
C4 C5 1.371(4)
C16 N4 1.385(3)
C16 C15 1.391(4)
C17 N4 1.430(3)
C17 C18 1.524(3)
C5 O2 1.366(3)
C5 C7 1.376(4)
C8 C7 1.385(4)
O2 C6 1.408(4)
C18 C19 1.398(4)
C26 C21 1.400(4)
C26 C25 1.409(4)
C21 C20 1.410(4)
C21 C22 1.413(4)
C12 C13 1.377(4)
C15 C14 1.363(4)
C25 C24 1.364(4)
C14 C13 1.385(4)
C19 C20 1.351(4)
C23 C22 1.348(5)
C23 C24 1.385(5)
